data_7248508
loop_
_publ_author_name
'Gawraczy\'nski, Jakub'
'Leszczy\'nski, Piotr J.'
'Cyra\'nski, Micha\/l K.'
'Dobrzycki, \/Lukasz'
'Ko\'zmi\'nski, Wiktor'
'Fija\/lkowski, Karol J.'
'Grochala, Wojciech'
'Jaro\'n, Tomasz'

_publ_section_title
;
 Synthesis and structural trends in a series of simple
 tetraalkylphosphonium salts
;
_journal_issue 20
_journal_name_full CrystEngComm
_journal_page_first 2673
_journal_page_last 2682
_journal_paper_doi 10.1039/D4CE00210E
_journal_volume 26
_journal_year 2024
_chemical_formula_moiety 'Ag2 Br3, C8 H20 P'
_chemical_formula_sum 'C8 H20 Ag2 Br3 P'
_chemical_formula_weight 602.669
_space_group_crystal_system orthorhombic
_space_group_IT_number 62
_space_group_name_Hall '-P 2ac 2n'
_space_group_name_H-M_alt 'P n m a'
_symmetry_Int_Tables_number 62
_atom_sites_solution_primary dual
_audit_creation_date 2023-03-07
_audit_creation_method
;
Olex2 1.5
(compiled 2023.02.24 svn.rf166f9f3 for OlexSys, GUI svn.r6725)
;
_audit_update_record
;
2024-02-27 deposited with the CCDC.	2024-04-15 downloaded from the CCDC.
;
_cell_angle_alpha 90
_cell_angle_beta 90
_cell_angle_gamma 90
_cell_formula_units_Z 12
_cell_length_a 21.3719(1)
_cell_length_b 12.2556(1)
_cell_length_c 17.2118(1)
_cell_measurement_reflns_used 43948
_cell_measurement_temperature 99.99(10)
_cell_measurement_theta_max 75.0790
_cell_measurement_theta_min 2.0540
_cell_volume 4508.21(5)
_computing_cell_refinement 'CrysAlisPro 1.171.42.49 (Rigaku OD, 2022)'
_computing_data_collection 'CrysAlisPro 1.171.42.49 (Rigaku OD, 2022)'
_computing_data_reduction 'CrysAlisPro 1.171.42.49 (Rigaku OD, 2022)'
_computing_molecular_graphics 'Olex2 1.5 (Dolomanov et al., 2009)'
_computing_publication_material 'Olex2 1.5 (Dolomanov et al., 2009)'
_computing_structure_refinement 'olex2.refine 1.5 (Bourhis et al., 2015)'
_computing_structure_solution 'SHELXT 2014/5 (Sheldrick, 2014)'
_diffrn_ambient_environment N~2~
_diffrn_ambient_temperature 99.99(10)
_diffrn_detector 'CCD plate'
_diffrn_detector_area_resol_mean 5.2687
_diffrn_detector_type Atlas
_diffrn_measured_fraction_theta_full 0.9998
_diffrn_measured_fraction_theta_max 0.9978
_diffrn_measurement_details
;
List of Runs (angles in degrees, time in seconds):

  # Type    Start    End  Width  t~exp~   \w     \q     \k     \f   Frames
#--------------------------------------------------------------------------
  1  \w    -70.00  32.00   1.00    2.00    --  -41.26  57.00   0.00  102
  2  \w    -97.00 -12.00   1.00    2.00    --  -41.26 125.00 150.00   85
  3  \w   -117.00 -30.00   1.00    2.00    --  -41.26 -77.00-120.00   87
  4  \w   -117.00 -30.00   1.00    2.00    --  -41.26 -77.00 120.00   87
  5  \w     34.00  82.00   1.00    2.00    --   41.26 -99.00  30.00   48
  6  \w     78.00 158.00   1.00    8.00    --  109.50  30.00  30.00   80
  7  \w     43.00 108.00   1.00    8.00    --  109.50-111.00 150.00   65
  8  \w     37.00 137.00   1.00    8.00    --  109.50 -45.00  90.00  100
  9  \w     43.00 108.00   1.00    8.00    --  109.50-111.00  90.00   65
 10  \w     33.00 140.00   1.00    8.00    --  109.50 -30.00   0.00  107
 11  \w     79.00 158.00   1.00    8.00    --  109.50  61.00 -30.00   79
 12  \w     89.00 146.00   1.00    8.00    --  109.50 178.00 -30.00   57
 13  \w     29.00 106.00   1.00    8.00    --  109.50 -94.00 -60.00   77
 14  \w     28.00 158.00   1.00    8.00    --  109.50 -15.00-180.00  130
 15  \w     36.00 139.00   1.00    8.00    --  109.50 -61.00 -30.00  103
 16  \w    -33.00  67.00   1.00    2.00    --   41.26 -38.00-180.00  100
 17  \w    -33.00  67.00   1.00    2.00    --   41.26 -38.00  90.00  100
 18  \w      8.00  87.00   1.00    2.00    --   41.26  77.00 -30.00   79
 19  \w      8.00  87.00   1.00    2.00    --   41.26  77.00-150.00   79
 20  \w      8.00  87.00   1.00    2.00    --   41.26  77.00  60.00   79
 21  \w     82.00 158.00   1.00    8.00    --  109.50  45.00 -90.00   76
 22  \w     79.00 158.00   1.00    8.00    --  109.50  61.00 120.00   79
 23  \w     82.00 158.00   1.00    8.00    --  109.50  45.00-150.00   76
 24  \w     79.00 158.00   1.00    8.00    --  109.50  61.00 -60.00   79
 25  \w     82.00 158.00   1.00    8.00    --  109.50  45.00  60.00   76
 26  \w     79.00 158.00   1.00    8.00    --  109.50  61.00 150.00   79
 27  \w     82.00 158.00   1.00    8.00    --  109.50  45.00-120.00   76
 28  \w     79.00 158.00   1.00    8.00    --  109.50  61.00-180.00   79
 29  \w     43.00 108.00   1.00    8.00    --  109.50-111.00   0.00   65
 30  \w     79.00 158.00   1.00    8.00    --  109.50  61.00  90.00   79
 31  \w   -113.00 -12.00   1.00    2.00    --  -41.26 -57.00-120.00  101
 32  \w      8.00  87.00   1.00    2.00    --   41.26  77.00 150.00   79
;
_diffrn_measurement_device 'four-circle diffractometer'
_diffrn_measurement_device_type 'SuperNova, Single source at offset/far, Atlas'
_diffrn_measurement_method '\w scans'
_diffrn_orient_matrix_type 'CrysAlisPro convention (1999,Acta A55,543-557)'
_diffrn_orient_matrix_UB_11 0.0418854000
_diffrn_orient_matrix_UB_12 -0.0003728000
_diffrn_orient_matrix_UB_13 0.0728054000
_diffrn_orient_matrix_UB_21 0.0089336000
_diffrn_orient_matrix_UB_22 -0.1242151000
_diffrn_orient_matrix_UB_23 -0.0082446000
_diffrn_orient_matrix_UB_31 0.0579282000
_diffrn_orient_matrix_UB_32 0.0193909000
_diffrn_orient_matrix_UB_33 -0.0514782000
_diffrn_radiation_monochromator mirror
_diffrn_radiation_probe x-ray
_diffrn_radiation_type 'Cu K\a'
_diffrn_radiation_wavelength 1.54184
_diffrn_reflns_av_R_equivalents 0.0380
_diffrn_reflns_av_unetI/netI 0.0121
_diffrn_reflns_Laue_measured_fraction_full 0.9998
_diffrn_reflns_Laue_measured_fraction_max 0.9978
_diffrn_reflns_limit_h_max 26
_diffrn_reflns_limit_h_min -25
_diffrn_reflns_limit_k_max 15
_diffrn_reflns_limit_k_min -15
_diffrn_reflns_limit_l_max 21
_diffrn_reflns_limit_l_min -21
_diffrn_reflns_number 69972
_diffrn_reflns_point_group_measured_fraction_full 0.9998
_diffrn_reflns_point_group_measured_fraction_max 0.9978
_diffrn_reflns_theta_full 67.6840
_diffrn_reflns_theta_max 75.33
_diffrn_reflns_theta_min 3.30
_diffrn_source 'micro-focus sealed X-ray tube'
_diffrn_source_type 'SuperNova (Cu) X-ray Source'
_exptl_absorpt_coefficient_mu 30.990
_exptl_absorpt_correction_T_max 0.360
_exptl_absorpt_correction_T_min 0.052
_exptl_absorpt_correction_type gaussian
_exptl_absorpt_process_details
;
CrysAlisPro 1.171.42.49 (Rigaku Oxford Diffraction, 2022)
Numerical absorption correction based on gaussian integration over
a multifaceted crystal model
Empirical absorption correction using spherical harmonics,
implemented in SCALE3 ABSPACK scaling algorithm.
;
_exptl_crystal_colour 'clear colourless'
_exptl_crystal_colour_lustre clear
_exptl_crystal_colour_primary colourless
_exptl_crystal_density_diffrn 2.664
_exptl_crystal_description block
_exptl_crystal_F_000 3392.0
_exptl_crystal_size_max 0.205
_exptl_crystal_size_mid 0.084
_exptl_crystal_size_min 0.058
_refine_diff_density_max 0.7741
_refine_diff_density_min -2.3904
_refine_diff_density_rms 0.2060
_refine_ls_d_res_high 0.7969
_refine_ls_d_res_low 13.4051
_refine_ls_goodness_of_fit_ref 1.0433
_refine_ls_hydrogen_treatment constr
_refine_ls_matrix_type full
_refine_ls_number_constraints 63
_refine_ls_number_parameters 226
_refine_ls_number_reflns 4892
_refine_ls_number_restraints 1
_refine_ls_restrained_S_all 1.0432
_refine_ls_R_factor_all 0.0300
_refine_ls_R_factor_gt 0.0296
_refine_ls_shift/su_max 0.0003
_refine_ls_shift/su_mean 0.0000
_refine_ls_structure_factor_coef Fsqd
_refine_ls_weighting_details 'w=1/[\s^2^(Fo^2^)+(0.0483P)^2^+24.2156P] where P=(Fo^2^+2Fc^2^)/3'
_refine_ls_weighting_scheme calc
_refine_ls_wR_factor_gt 0.0862
_refine_ls_wR_factor_ref 0.0866
_reflns_Friedel_coverage 0.0
_reflns_limit_h_max 26
_reflns_limit_h_min 0
_reflns_limit_k_max 15
_reflns_limit_k_min 0
_reflns_limit_l_max 21
_reflns_limit_l_min 0
_reflns_number_gt 4807
_reflns_number_total 4892
_reflns_threshold_expression I>=2u(I)
_cod_data_source_file d4ce00210e2.cif
_cod_data_source_block 09
_cod_depositor_comments 'Adding full bibliography for 7248499--7248509.cif.'
_cod_database_code 7248508
_publ_section_exptl
;
Any special experimental details
;
_chemical_oxdiff_formula 'C8 H20 P Ag2 Br3'
_chemical_oxdiff_usercomment 'TJ421 (Et4P)2SO4 TEPS H-reactor site with AgBr'
_olex2_refinement_description
;
1. Fixed Uiso
 At 1.2 times of:
  All C(H,H) groups
 At 1.5 times of:
  All C(H,H,H) groups
2. Restrained planarity
 H00d, C00J, C00K, P00A
 with sigma of 0.2
3. Others
 Fixed Sof: H00a(0.5) H00b(0.5) H00p(0.5) H00q(0.5) H00c(0.5) H00d(0.5)
 H00e(0.5) H00z(0.5) H(0.5) H00c(0.5) H00d(0.5) H00e(0.5) H00f(0.5) H00g(0.5)
 H00j(0.5) H00k(0.5) H00l(0.5) H1(0.5) Ha(0.5) H00(0.5) Hc(0.5) Hd(0.5) H4(0.5)
 Hg(0.5) Hh(0.5) H5(0.5) Hi(0.5) Hj(0.5) H6(0.5) Hk(0.5) H00r(0.5) H00s(0.5)
 H00t(0.5) H00c(0.5) H00d(0.5) H00e(0.5) H00r(0.5) H00s(0.5) H00t(0.5)
 H00c(0.5) H00e(0.5)
4.a Secondary CH2 refined with riding coordinates:
 C00D(H00a,H00b), C00E(H00p,H00q), C00G(H00u,H00v), C00I(H00z,H), C00K(H00f,
 H00g), C00L(H00h,H00i), C00N(H1,Ha), C00P(H2,Hb), C00U(H6,Hk)
4.b Idealised Me refined as rotating group:
 C00H(H00w,H00x,H00y), C00M(H00j,H00k,H00l), C00O(H00m,H00n,H00o), C00Q(H00,Hc,
 Hd), C00R(H3,He,Hf), C00S(H4,Hg,Hh), C00T(H5,Hi,Hj), C00F(H00r,H00s,H00t),
 C00J(H00c,H00d,H00e)
;
_olex2_submission_special_instructions 'No special instructions were received'
_oxdiff_exptl_absorpt_empirical_details
;
Empirical correction (ABSPACK) includes:
- Absorption correction using spherical harmonics
- Frame scaling
;
_oxdiff_exptl_absorpt_empirical_full_max 1.808
_oxdiff_exptl_absorpt_empirical_full_min 0.727

loop_
_space_group_symop_id
_space_group_symop_operation_xyz
1 x,y,z
2 x+1/2,-y+1/2,-z+1/2
3 -x,y+1/2,-z
4 -x+1/2,-y,z+1/2
5 -x,-y,-z
6 -x-1/2,y-1/2,z-1/2
7 x,-y-1/2,z
8 x-1/2,y,-z-1/2

loop_
_atom_site_label
_atom_site_type_symbol
_atom_site_fract_x
_atom_site_fract_y
_atom_site_fract_z
_atom_site_U_iso_or_equiv
_atom_site_adp_type
_atom_site_occupancy
_atom_site_site_symmetry_order
_atom_site_refinement_flags_posn
_atom_site_refinement_flags_adp
_atom_site_refinement_flags_occupancy
_atom_site_disorder_group
Ag01 Ag 0.655722(13) 0.60245(3) 0.766374(17) 0.01931(9) Uani 1.000000 1 . . . .
Ag02 Ag 0.822845(14) 0.61054(3) 0.766699(18) 0.02081(9) Uani 1.000000 1 . . . .
Ag03 Ag 0.490067(14) 0.61280(3) 0.753711(17) 0.02017(9) Uani 1.000000 1 . . . .
Br04 Br 0.73589(3) 0.75 0.83957(4) 0.01751(13) Uani 1.000000 2 S T P .
Br05 Br 0.89865(3) 0.75 0.68445(3) 0.01837(13) Uani 1.000000 2 S T P .
Br06 Br 0.57797(3) 0.75 0.68891(3) 0.01870(13) Uani 1.000000 2 S T P .
Br07 Br 0.74125(2) 0.49198(4) 0.68930(3) 0.02146(11) Uani 1.000000 1 . . . .
Br08 Br 0.41434(2) 0.51735(4) 0.65437(3) 0.02281(11) Uani 1.000000 1 . . . .
Br09 Br 0.56738(2) 0.50750(4) 0.84650(3) 0.02746(12) Uani 1.000000 1 . . . .
P00A P 0.42259(6) 0.75 0.44495(7) 0.0103(2) Uani 1.000000 2 S T P .
P00B P 0.76956(6) 0.75 0.43845(8) 0.0097(2) Uani 1.000000 2 S T P .
P00C P 1.08794(7) 0.75 0.40638(8) 0.0149(3) Uani 1.000000 2 S T P .
C00D C 0.4879(2) 0.75 0.5108(3) 0.0138(10) Uani 1.000000 2 S T P .
C00E C 0.7778(2) 0.75 0.5418(3) 0.0131(10) Uani 1.000000 2 S T P .
C00F C 0.7147(3) 0.75 0.5843(3) 0.0161(10) Uani 1.000000 2 S T P .
C00G C 0.72754(18) 0.6301(3) 0.4085(2) 0.0143(7) Uani 1.000000 1 . . . .
C00H C 0.75426(19) 0.5249(3) 0.4432(2) 0.0177(8) Uani 1.000000 1 . . . .
C00I C 0.8461(2) 0.75 0.3962(3) 0.0142(10) Uani 1.000000 2 S T P .
C00J C 0.2931(3) 0.75 0.4558(3) 0.0184(11) Uani 1.000000 2 S T P .
C00K C 0.3533(2) 0.75 0.5033(3) 0.0131(10) Uani 1.000000 2 S T P .
C00L C 0.42394(18) 0.6307(3) 0.3836(2) 0.0157(7) Uani 1.000000 1 . . . .
C00M C 0.5516(3) 0.75 0.4709(3) 0.0185(11) Uani 1.000000 2 S T P .
C00N C 1.0082(3) 0.75 0.4367(4) 0.0198(11) Uani 1.000000 2 S T P .
C00O C 0.4171(2) 0.5239(3) 0.4283(2) 0.0192(8) Uani 1.000000 1 . . . .
C00P C 1.12826(19) 0.8677(3) 0.4427(3) 0.0215(8) Uani 1.000000 1 . . . .
C00Q C 0.8469(3) 0.75 0.3074(3) 0.0207(12) Uani 1.000000 2 S T P .
C00R C 1.0970(2) 0.9760(3) 0.4224(3) 0.0255(9) Uani 1.000000 1 . . . .
C00S C 0.9990(4) 0.75 0.5243(4) 0.0349(16) Uani 1.000000 2 S T P .
C00T C 1.1443(4) 0.75 0.2598(4) 0.0375(17) Uani 1.000000 2 S T P .
C00U C 1.0826(3) 0.75 0.3015(4) 0.0307(14) Uani 1.000000 2 S T P .
H00a H 0.4849(2) 0.8152020495253693 0.5446(3) 0.0166(12) Uiso 0.500000 1 R . . .
H00b H 0.4849(2) 0.6847979504746305 0.5446(3) 0.0166(12) Uiso 0.500000 1 R . . .
H00p H 0.8019(2) 0.6847325089490366 0.5576(3) 0.0157(12) Uiso 0.500000 1 R . . .
H00q H 0.8019(2) 0.8152674910509634 0.5576(3) 0.0157(12) Uiso 0.500000 1 R . . .
H00u H 0.68321(18) 0.6374(3) 0.4244(2) 0.0171(8) Uiso 1.000000 1 R . . .
H00v H 0.72871(18) 0.6249(3) 0.3512(2) 0.0171(8) Uiso 1.000000 1 R . . .
H00w H 0.7303(9) 0.4623(4) 0.4240(14) 0.0265(12) Uiso 1.000000 1 GR . . .
H00x H 0.7982(5) 0.5172(13) 0.4278(15) 0.0265(12) Uiso 1.000000 1 GR . . .
H00y H 0.7514(13) 0.5280(11) 0.5000(3) 0.0265(12) Uiso 1.000000 1 GR . . .
H00z H 0.8690(2) 0.8151745231095494 0.4149(3) 0.0170(12) Uiso 0.500000 1 R . . .
H H 0.8690(2) 0.6848254768904507 0.4149(3) 0.0170(12) Uiso 0.500000 1 R . . .
H00f H 0.3538(2) 0.6847613326341595 0.5373(3) 0.0157(12) Uiso 0.500000 1 R . . .
H00g H 0.3538(2) 0.8152386673658405 0.5373(3) 0.0157(12) Uiso 0.500000 1 R . . .
H00h H 0.38954(18) 0.6362(3) 0.3453(2) 0.0189(9) Uiso 1.000000 1 R . . .
H00i H 0.46389(18) 0.6294(3) 0.3545(2) 0.0189(9) Uiso 1.000000 1 R . . .
H00j H 0.5515(10) 0.696(4) 0.429(2) 0.0278(17) Uiso 0.500000 1 GR . . -1
H00k H 0.5601(13) 0.8227(13) 0.450(3) 0.0278(17) Uiso 0.500000 1 GR . . -1
H00l H 0.5841(4) 0.731(5) 0.5086(9) 0.0278(17) Uiso 0.500000 1 GR . . -1
H1 H 0.9872(3) 0.8151855404627173 0.4148(4) 0.0237(14) Uiso 0.500000 1 R . . .
Ha H 0.9872(3) 0.6848144595372827 0.4148(4) 0.0237(14) Uiso 0.500000 1 R . . .
H00m H 0.4200(15) 0.4624(3) 0.3921(3) 0.0288(12) Uiso 1.000000 1 GR . . .
H00n H 0.4506(9) 0.5183(13) 0.4670(13) 0.0288(12) Uiso 1.000000 1 GR . . .
H00o H 0.3765(7) 0.5224(12) 0.4546(15) 0.0288(12) Uiso 1.000000 1 GR . . .
H2 H 1.13137(19) 0.8618(3) 0.5000(3) 0.0258(10) Uiso 1.000000 1 R . . .
Hb H 1.17135(19) 0.8679(3) 0.4216(3) 0.0258(10) Uiso 1.000000 1 R . . .
H00 H 0.8892(8) 0.767(6) 0.2890(3) 0.0311(18) Uiso 0.500000 1 GR . . -1
Hc H 0.834(3) 0.6780(17) 0.2882(3) 0.0311(18) Uiso 0.500000 1 GR . . -1
Hd H 0.818(2) 0.805(4) 0.2880(3) 0.0311(18) Uiso 0.500000 1 GR . . -1
H3 H 1.0943(15) 0.9833(13) 0.3658(3) 0.0383(14) Uiso 1.000000 1 GR . . .
He H 1.0549(6) 0.9780(12) 0.4448(17) 0.0383(14) Uiso 1.000000 1 GR . . .
Hf H 1.1219(9) 1.0363(4) 0.4436(18) 0.0383(14) Uiso 1.000000 1 GR . . .
H4 H 1.029(2) 0.800(4) 0.5483(5) 0.052(2) Uiso 0.500000 1 GR . . -1
Hg H 0.9564(11) 0.774(5) 0.5366(4) 0.052(2) Uiso 0.500000 1 GR . . -1
Hh H 1.006(3) 0.6761(11) 0.5445(7) 0.052(2) Uiso 0.500000 1 GR . . -1
H5 H 1.1373(6) 0.762(10) 0.2042(11) 0.056(3) Uiso 0.500000 1 GR . . -1
Hi H 1.171(2) 0.808(6) 0.281(5) 0.056(3) Uiso 0.500000 1 GR . . -1
Hj H 1.165(3) 0.679(3) 0.267(6) 0.056(3) Uiso 0.500000 1 GR . . -1
H6 H 1.0586(3) 0.6848449952370145 0.2851(4) 0.0368(17) Uiso 0.500000 1 R . . .
Hk H 1.0586(3) 0.8151550047629852 0.2851(4) 0.0368(17) Uiso 0.500000 1 R . . .
H00r H 0.690(5) 0.687(11) 0.568(11) 0.0241(16) Uiso 0.500000 1 GR . . -1
H00s H 0.7219(4) 0.75(2) 0.6405(7) 0.0241(16) Uiso 1.000000 1 GR . . -1
H00t H 0.692(5) 0.817(9) 0.572(12) 0.0241(16) Uiso 0.500000 1 GR . . -1
H00c H 0.2918(18) 0.685(3) 0.423(3) 0.0276(16) Uiso 0.500000 1 GR . . -1
H00d H 0.2570(3) 0.750(7) 0.4909(3) 0.0276(16) Uiso 1.000000 2 GRS T P -1
H00e H 0.2918(18) 0.815(3) 0.423(3) 0.0276(16) Uiso 0.500000 1 GR . . -1

loop_
_atom_site_aniso_label
_atom_site_aniso_U_11
_atom_site_aniso_U_22
_atom_site_aniso_U_33
_atom_site_aniso_U_12
_atom_site_aniso_U_13
_atom_site_aniso_U_23
Ag01 0.01562(16) 0.01999(16) 0.02233(17) -0.00006(10) 0.00120(10) 0.00157(11)
Ag02 0.01610(16) 0.02312(17) 0.02322(17) -0.00221(11) -0.00234(11) 0.00287(11)
Ag03 0.01499(16) 0.02258(17) 0.02293(16) -0.00067(11) -0.00047(11) 0.00060(11)
Br04 0.0191(3) 0.0121(3) 0.0212(3) -0.000000 -0.0042(2) 0.000000
Br05 0.0187(3) 0.0152(3) 0.0212(3) -0.000000 -0.0013(2) 0.000000
Br06 0.0190(3) 0.0154(3) 0.0217(3) -0.000000 -0.0001(2) 0.000000
Br07 0.0210(2) 0.0184(2) 0.0250(2) -0.00031(15) -0.00027(16) -0.00373(17)
Br08 0.0197(2) 0.0227(2) 0.0260(2) -0.00072(17) 0.00085(16) -0.00718(17)
Br09 0.0202(2) 0.0249(2) 0.0373(3) 0.00326(17) 0.00413(18) 0.01289(19)
P00A 0.0101(6) 0.0090(6) 0.0120(6) -0.000000 -0.0011(5) 0.000000
P00B 0.0103(5) 0.0071(6) 0.0118(6) -0.000000 -0.0011(5) 0.000000
P00C 0.0159(6) 0.0132(6) 0.0156(6) -0.000000 0.0037(5) 0.000000
C00D 0.010(2) 0.015(2) 0.016(2) -0.000000 -0.001(2) 0.000000
C00E 0.013(2) 0.013(2) 0.013(2) -0.000000 0.000(2) 0.000000
C00F 0.017(3) 0.017(3) 0.014(2) -0.000000 0.003(2) 0.000000
C00G 0.0176(17) 0.0103(16) 0.0149(17) -0.0008(14) -0.0037(14) -0.0024(14)
C00H 0.0236(19) 0.0076(17) 0.022(2) -0.0019(15) 0.0008(16) -0.0025(15)
C00I 0.012(2) 0.011(2) 0.020(3) -0.000000 0.003(2) 0.000000
C00J 0.010(2) 0.021(3) 0.024(3) -0.000000 -0.004(2) 0.000000
C00K 0.013(2) 0.012(2) 0.014(2) -0.000000 0.000(2) 0.000000
C00L 0.0167(17) 0.0153(18) 0.0152(17) -0.0001(15) 0.0000(14) -0.0047(15)
C00M 0.012(2) 0.022(3) 0.022(3) -0.000000 -0.001(2) 0.000000
C00N 0.018(3) 0.013(3) 0.028(3) -0.000000 0.001(2) 0.000000
C00O 0.024(2) 0.0110(18) 0.0225(19) 0.0001(15) -0.0033(16) -0.0044(15)
C00P 0.0174(19) 0.0114(17) 0.036(2) -0.0039(15) -0.0051(17) 0.0024(17)
C00Q 0.027(3) 0.020(3) 0.016(3) -0.000000 0.008(2) 0.000000
C00R 0.020(2) 0.014(2) 0.043(3) -0.0009(16) -0.0055(19) 0.0070(18)
C00S 0.039(4) 0.033(4) 0.033(4) -0.000000 0.019(3) 0.000000
C00T 0.048(4) 0.034(4) 0.031(4) -0.000000 0.008(3) 0.000000
C00U 0.038(4) 0.029(3) 0.025(3) -0.000000 0.001(3) 0.000000

loop_
_atom_type_symbol
_atom_type_scat_dispersion_real
_atom_type_scat_dispersion_imag
_atom_type_scat_Cromer_Mann_a1
_atom_type_scat_Cromer_Mann_a2
_atom_type_scat_Cromer_Mann_a3
_atom_type_scat_Cromer_Mann_a4
_atom_type_scat_Cromer_Mann_b1
_atom_type_scat_Cromer_Mann_b2
_atom_type_scat_Cromer_Mann_b3
_atom_type_scat_Cromer_Mann_b4
_atom_type_scat_Cromer_Mann_c
_atom_type_scat_source
_atom_type_scat_dispersion_source
Ag 0.17563 4.27121 19.28080 16.68850 4.80450 1.04630 0.64460 7.47260 24.66050 99.81560 5.17900 'International Tables Volume C Table 6.1.1.4 (pp. 500-502)' 'Henke, Gullikson and Davis, At. Data and Nucl. Data Tables, 1993, 54, 2'
Br -0.67402 1.33011 17.17890 5.23580 5.63770 3.98510 2.17230 16.57960 0.26090 41.43280 2.95570 'International Tables Volume C Table 6.1.1.4 (pp. 500-502)' 'Henke, Gullikson and Davis, At. Data and Nucl. Data Tables, 1993, 54, 2'
C 0.01920 0.00962 2.31000 1.02000 1.58860 0.86500 20.84390 10.20750 0.56870 51.65120 0.21560 'International Tables Volume C Table 6.1.1.4 (pp. 500-502)' 'Henke, Gullikson and Davis, At. Data and Nucl. Data Tables, 1993, 54, 2'
H 0.00000 0.00000 0.49300 0.32291 0.14019 0.04081 10.51090 26.12570 3.14236 57.79970 0.00304 'International Tables Volume C Table 6.1.1.4 (pp. 500-502)' 'Henke, Gullikson and Davis, At. Data and Nucl. Data Tables, 1993, 54, 2'
P 0.30360 0.43703 6.43450 4.17910 1.78000 1.49080 1.90670 27.15700 0.52600 68.16450 1.11490 'International Tables Volume C Table 6.1.1.4 (pp. 500-502)' 'Henke, Gullikson and Davis, At. Data and Nucl. Data Tables, 1993, 54, 2'

loop_
_exptl_crystal_face_index_h
_exptl_crystal_face_index_k
_exptl_crystal_face_index_l
_exptl_crystal_face_perp_dist
12 0 -6 0.0384
-3 -7 4 0.0832
-12 1 6 0.0455
2 7 -4 0.0670
12 1 -5 0.0536
-8 0 -9 0.0082
-12 -1 6 0.0413
7 0 9 0.0462

loop_
_geom_angle_atom_site_label_1
_geom_angle_atom_site_label_2
_geom_angle_atom_site_label_3
_geom_angle
_geom_angle_site_symmetry_1
_geom_angle_site_symmetry_3
_geom_angle_publ_flag
Br06 Ag01 Br04 99.270(15) . . ?
Br07 Ag01 Br04 97.724(17) . . ?
Br07 Ag01 Br06 120.341(19) . . ?
Br09 Ag01 Br04 119.60(2) . . ?
Br09 Ag01 Br06 96.334(17) . . ?
Br09 Ag01 Br07 122.602(19) . . ?
Br05 Ag02 Br04 103.933(15) . . ?
Br07 Ag02 Br04 97.073(16) . . ?
Br07 Ag02 Br05 118.247(19) . . ?
Br08 Ag02 Br04 121.428(19) 8_657 . ?
Br08 Ag02 Br05 95.597(17) 8_657 . ?
Br08 Ag02 Br07 120.811(18) 8_657 . ?
Br06 Ag03 Br05 105.310(15) 7_575 8_557 ?
Br08 Ag03 Br05 94.889(17) . 8_557 ?
Br08 Ag03 Br06 115.326(19) . 7_575 ?
Br09 Ag03 Br05 120.210(19) . 8_557 ?
Br09 Ag03 Br06 96.695(17) . 7_575 ?
Br09 Ag03 Br08 124.21(2) . . ?
Ag01 Br04 Ag01 80.752(19) 7_575 . ?
Ag02 Br04 Ag01 126.62(2) . 7_575 ?
Ag02 Br04 Ag01 126.62(2) 7_575 . ?
Ag02 Br04 Ag01 79.110(12) . . ?
Ag02 Br04 Ag01 79.110(12) 7_575 7_575 ?
Ag02 Br04 Ag02 74.635(19) 7_575 . ?
Ag02 Br05 Ag02 76.93(2) 7_575 . ?
Ag03 Br05 Ag02 80.874(13) 2_566 7_575 ?
Ag03 Br05 Ag02 126.26(2) 2_566 . ?
Ag03 Br05 Ag02 80.874(13) 8_657 . ?
Ag03 Br05 Ag02 126.26(2) 8_657 7_575 ?
Ag03 Br05 Ag03 74.160(19) 2_566 8_657 ?
Ag01 Br06 Ag01 80.65(2) 7_575 . ?
Ag03 Br06 Ag01 79.486(12) 7_575 7_575 ?
Ag03 Br06 Ag01 127.36(2) 7_575 . ?
Ag03 Br06 Ag01 79.486(12) . . ?
Ag03 Br06 Ag01 127.36(2) . 7_575 ?
Ag03 Br06 Ag03 75.17(2) 7_575 . ?
Ag02 Br07 Ag01 85.472(16) . . ?
Ag03 Br08 Ag02 85.915(15) . 8_557 ?
Ag03 Br09 Ag01 85.129(16) . . ?
C00K P00A C00D 106.7(2) . . ?
C00L P00A C00D 110.92(16) 7_575 . ?
C00L P00A C00D 110.92(16) . . ?
C00L P00A C00K 110.01(15) . . ?
C00L P00A C00K 110.01(15) 7_575 . ?
C00L P00A C00L 108.3(3) . 7_575 ?
C00G P00B C00E 109.54(16) . . ?
C00G P00B C00E 109.54(16) 7_575 . ?
C00G P00B C00G 109.7(2) 7_575 . ?
C00I P00B C00E 108.3(3) . . ?
C00I P00B C00G 109.91(16) . 7_575 ?
C00I P00B C00G 109.91(16) . . ?
C00P P00C C00N 110.95(18) 7_575 . ?
C00P P00C C00N 110.95(18) . . ?
C00P P00C C00P 107.1(3) 7_575 . ?
C00U P00C C00N 103.4(3) . . ?
C00U P00C C00P 112.25(19) . 7_575 ?
C00U P00C C00P 112.25(19) . . ?
C00M C00D P00A 114.1(4) . . ?
H00a C00D P00A 108.74(9) . . ?
H00a C00D P00A 108.74(9) 7_575 . ?
H00a C00D C00M 108.74(15) . . ?
H00a C00D C00M 108.74(15) 7_575 . ?
H00a C00D H00a 107.6 7_575 . ?
H00b C00D P00A 108.74(9) . . ?
H00b C00D P00A 108.74(9) 7_575 . ?
H00b C00D C00M 108.74(15) 7_575 . ?
H00b C00D C00M 108.74(15) . . ?
H00b C00D H00a 107.6 7_575 7_575 ?
H00b C00D H00a 0.0 . 7_575 ?
H00b C00D H00a 107.6 . . ?
H00b C00D H00a 0.0 7_575 . ?
H00b C00D H00b 107.6 . 7_575 ?
C00F C00E P00B 112.8(4) . . ?
H00p C00E P00B 109.02(9) 7_575 . ?
H00p C00E P00B 109.02(9) . . ?
H00p C00E C00F 109.02(15) 7_575 . ?
H00p C00E C00F 109.02(15) . . ?
H00p C00E H00p 107.8 7_575 . ?
H00q C00E P00B 109.02(9) . . ?
H00q C00E P00B 109.02(9) 7_575 . ?
H00q C00E C00F 109.02(15) . . ?
H00q C00E C00F 109.02(15) 7_575 . ?
H00q C00E H00p 107.8 7_575 7_575 ?
H00q C00E H00p 107.8 . . ?
H00q C00E H00p 0.0 7_575 . ?
H00q C00E H00p 0.0 . 7_575 ?
H00q C00E H00q 107.8 . 7_575 ?
H00r C00F C00E 109.5 . . ?
H00r C00F C00E 109.5 7_575 . ?
H00r C00F H00r 105(24) 7_575 . ?
H00s C00F C00E 109.5 . . ?
H00s C00F H00r 112(17) . 7_575 ?
H00s C00F H00r 112(16) . . ?
H00t C00F C00E 109.5 . . ?
H00t C00F C00E 109.5 7_575 . ?
H00t C00F H00r 5.3 7_575 . ?
H00t C00F H00r 109.5 7_575 7_575 ?
H00t C00F H00r 109.5 . . ?
H00t C00F H00r 5.3 . 7_575 ?
H00t C00F H00s 107(17) . . ?
H00t C00F H00s 107(17) 7_575 . ?
H00t C00F H00t 114(23) . 7_575 ?
C00H C00G P00B 113.0(3) . . ?
H00u C00G P00B 108.99(13) . . ?
H00u C00G C00H 109.0(2) . . ?
H00v C00G P00B 108.99(13) . . ?
H00v C00G C00H 109.0(2) . . ?
H00v C00G H00u 107.8 . . ?
H00w C00H C00G 109.5 . . ?
H00x C00H C00G 109.5 . . ?
H00x C00H H00w 109.5 . . ?
H00y C00H C00G 109.5 . . ?
H00y C00H H00w 109.5 . . ?
H00y C00H H00x 109.5 . . ?
C00Q C00I P00B 114.6(4) . . ?
H00z C00I P00B 108.61(10) 7_575 . ?
H00z C00I P00B 108.61(10) . . ?
H00z C00I C00Q 108.61(16) . . ?
H00z C00I C00Q 108.61(16) 7_575 . ?
H00z C00I H00z 107.6 . 7_575 ?
H C00I P00B 108.61(10) 7_575 . ?
H C00I P00B 108.61(10) . . ?
H C00I C00Q 108.61(16) . . ?
H C00I C00Q 108.61(16) 7_575 . ?
H C00I H00z 0.0 . 7_575 ?
H C00I H00z 0.0 7_575 . ?
H C00I H00z 107.6 . . ?
H C00I H00z 107.6 7_575 7_575 ?
H C00I H 107.6 7_575 . ?
H00c C00J C00K 109.5 . . ?
H00c C00J C00K 109.5 7_575 . ?
H00c C00J H00c 109(8) . 7_575 ?
H00d C00J C00K 109.5 . . ?
H00d C00J H00c 109.5 . . ?
H00d C00J H00c 109.5 . 7_575 ?
H00e C00J C00K 109.5 . . ?
H00e C00J C00K 109.5 7_575 . ?
H00e C00J H00c 109.5 . . ?
H00e C00J H00c 0.0 7_575 . ?
H00e C00J H00c 0.0 . 7_575 ?
H00e C00J H00c 109.5 7_575 7_575 ?
H00e C00J H00d 109.5 . . ?
H00e C00J H00d 109.5 7_575 . ?
H00e C00J H00e 109(8) 7_575 . ?
C00J C00K P00A 113.4(4) . . ?
H00f C00K P00A 108.89(9) . . ?
H00f C00K P00A 108.89(9) 7_575 . ?
H00f C00K C00J 108.89(15) 7_575 . ?
H00f C00K C00J 108.89(15) . . ?
H00f C00K H00f 107.7 . 7_575 ?
H00g C00K P00A 108.89(9) 7_575 . ?
H00g C00K P00A 108.89(9) . . ?
H00g C00K C00J 108.89(15) 7_575 . ?
H00g C00K C00J 108.89(15) . . ?
H00g C00K H00f 107.7 . . ?
H00g C00K H00f 107.7 7_575 7_575 ?
H00g C00K H00f 0.0 . 7_575 ?
H00g C00K H00f 0.0 7_575 . ?
H00g C00K H00g 107.7 7_575 . ?
C00O C00L P00A 113.5(3) . 7_575 ?
H00h C00L P00A 108.87(13) . 7_575 ?
H00h C00L C00O 108.9(2) . . ?
H00i C00L P00A 108.87(13) . 7_575 ?
H00i C00L C00O 108.9(2) . . ?
H00i C00L H00h 107.7 . . ?
H00j C00M C00D 109.5 . . ?
H00j C00M C00D 109.5 7_575 . ?
H00j C00M H00j 84(6) 7_575 . ?
H00k C00M C00D 109.5 7_575 . ?
H00k C00M C00D 109.5 . . ?
H00k C00M H00j 109.5 7_575 7_575 ?
H00k C00M H00j 27.6 . 7_575 ?
H00k C00M H00j 27.6 7_575 . ?
H00k C00M H00j 109.5 . . ?
H00k C00M H00k 131(5) . 7_575 ?
H00l C00M C00D 109.5 7_575 . ?
H00l C00M C00D 109.5 . . ?
H00l C00M H00j 130.8 . 7_575 ?
H00l C00M H00j 109.5 7_575 7_575 ?
H00l C00M H00j 130.8 7_575 . ?
H00l C00M H00j 109.5 . . ?
H00l C00M H00k 84.3 . 7_575 ?
H00l C00M H00k 109.5 7_575 7_575 ?
H00l C00M H00k 109.5 . . ?
H00l C00M H00k 84.3 7_575 . ?
H00l C00M H00l 28(7) 7_575 . ?
C00S C00N P00C 114.4(5) . . ?
H1 C00N P00C 108.66(11) . . ?
H1 C00N P00C 108.66(11) 7_575 . ?
H1 C00N C00S 108.7(2) . . ?
H1 C00N C00S 108.7(2) 7_575 . ?
H1 C00N H1 107.6 7_575 . ?
Ha C00N P00C 108.66(11) 7_575 . ?
Ha C00N P00C 108.66(11) . . ?
Ha C00N C00S 108.7(2) . . ?
Ha C00N C00S 108.7(2) 7_575 . ?
Ha C00N H1 0.0 . 7_575 ?
Ha C00N H1 107.6 7_575 7_575 ?
Ha C00N H1 0.0 7_575 . ?
Ha C00N H1 107.6 . . ?
Ha C00N Ha 107.6 7_575 . ?
H00m C00O C00L 109.5 . . ?
H00n C00O C00L 109.5 . . ?
H00n C00O H00m 109.5 . . ?
H00o C00O C00L 109.5 . . ?
H00o C00O H00m 109.5 . . ?
H00o C00O H00n 109.5 . . ?
C00R C00P P00C 114.2(3) . . ?
H2 C00P P00C 108.71(15) . . ?
H2 C00P C00R 108.7(3) . . ?
Hb C00P P00C 108.71(15) . . ?
Hb C00P C00R 108.7(2) . . ?
Hb C00P H2 107.6 . . ?
H00 C00Q C00I 109.5 7_575 . ?
H00 C00Q C00I 109.5 . . ?
H00 C00Q H00 24(8) . 7_575 ?
Hc C00Q C00I 109.5 7_575 . ?
Hc C00Q C00I 109.5 . . ?
Hc C00Q H00 109.5 . . ?
Hc C00Q H00 87.6 7_575 . ?
Hc C00Q H00 109.5 7_575 7_575 ?
Hc C00Q H00 87.6 . 7_575 ?
Hc C00Q Hc 128(5) 7_575 . ?
Hd C00Q C00I 109.5 7_575 . ?
Hd C00Q C00I 109.5 . . ?
Hd C00Q H00 128.4 . 7_575 ?
Hd C00Q H00 109.5 7_575 7_575 ?
Hd C00Q H00 128.4 7_575 . ?
Hd C00Q H00 109.5 . . ?
Hd C00Q Hc 24.1 . 7_575 ?
Hd C00Q Hc 24.1 7_575 . ?
Hd C00Q Hc 109.5 7_575 7_575 ?
Hd C00Q Hc 109.5 . . ?
Hd C00Q Hd 88(7) . 7_575 ?
H3 C00R C00P 109.5 . . ?
He C00R C00P 109.5 . . ?
He C00R H3 109.5 . . ?
Hf C00R C00P 109.5 . . ?
Hf C00R H3 109.5 . . ?
Hf C00R He 109.5 . . ?
H4 C00S C00N 109.5 7_575 . ?
H4 C00S C00N 109.5 . . ?
H4 C00S H4 77(7) 7_575 . ?
Hg C00S C00N 109.5 7_575 . ?
Hg C00S C00N 109.5 . . ?
Hg C00S H4 109.5 7_575 7_575 ?
Hg C00S H4 135.1 . 7_575 ?
Hg C00S H4 135.1 7_575 . ?
Hg C00S H4 109.5 . . ?
Hg C00S Hg 35(8) . 7_575 ?
Hh C00S C00N 109.5 7_575 . ?
Hh C00S C00N 109.5 . . ?
Hh C00S H4 35.0 . 7_575 ?
Hh C00S H4 109.5 . . ?
Hh C00S H4 35.0 7_575 . ?
Hh C00S H4 109.5 7_575 7_575 ?
Hh C00S Hg 77.2 . 7_575 ?
Hh C00S Hg 109.5 . . ?
Hh C00S Hg 109.5 7_575 7_575 ?
Hh C00S Hg 77.2 7_575 . ?
Hh C00S Hh 135(4) 7_575 . ?
H5 C00T C00U 109.5 . . ?
H5 C00T C00U 109.5 7_575 . ?
H5 C00T H5 18(14) 7_575 . ?
Hi C00T C00U 109.5 . . ?
Hi C00T C00U 109.5 7_575 . ?
Hi C00T H5 123.9 . 7_575 ?
Hi C00T H5 109.5 7_575 7_575 ?
Hi C00T H5 109.5 . . ?
Hi C00T H5 123.9 7_575 . ?
Hi C00T Hi 94(12) 7_575 . ?
Hj C00T C00U 109.5 7_575 . ?
Hj C00T C00U 109.5 . . ?
Hj C00T H5 109.5 . . ?
Hj C00T H5 93.6 7_575 . ?
Hj C00T H5 109.5 7_575 7_575 ?
Hj C00T H5 93.6 . 7_575 ?
Hj C00T Hi 109.5 7_575 7_575 ?
Hj C00T Hi 19(6) 7_575 . ?
Hj C00T Hi 109.5 . . ?
Hj C00T Hi 19(7) . 7_575 ?
Hj C00T Hj 124(10) . 7_575 ?
C00T C00U P00C 115.0(5) . . ?
H6 C00U P00C 108.53(13) 7_575 . ?
H6 C00U P00C 108.53(13) . . ?
H6 C00U C00T 108.5(2) 7_575 . ?
H6 C00U C00T 108.5(2) . . ?
H6 C00U H6 107.5 . 7_575 ?
Hk C00U P00C 108.53(13) . . ?
Hk C00U P00C 108.53(13) 7_575 . ?
Hk C00U C00T 108.5(2) 7_575 . ?
Hk C00U C00T 108.5(2) . . ?
Hk C00U H6 0.0 7_575 . ?
Hk C00U H6 107.5 7_575 7_575 ?
Hk C00U H6 0.0 . 7_575 ?
Hk C00U H6 107.5 . . ?
Hk C00U Hk 107.5 7_575 . ?

loop_
_geom_bond_atom_site_label_1
_geom_bond_atom_site_label_2
_geom_bond_distance
_geom_bond_site_symmetry_2
_geom_bond_publ_flag
Ag01 Br04 2.7915(5) . ?
Ag01 Br06 2.7945(5) . ?
Ag01 Br07 2.6333(5) . ?
Ag01 Br09 2.6117(5) . ?
Ag02 Br04 2.8193(6) . ?
Ag02 Br05 2.7477(5) . ?
Ag02 Br07 2.6319(5) . ?
Ag02 Br08 2.6408(5) 8_657 ?
Ag03 Ag03 3.3629(6) 7_575 ?
Ag03 Br05 2.7888(6) 8_557 ?
Ag03 Br06 2.7569(5) 7_575 ?
Ag03 Br08 2.6290(5) . ?
Ag03 Br09 2.6355(5) . ?
P00A C00D 1.798(5) . ?
P00A C00K 1.789(5) . ?
P00A C00L 1.804(4) 7_575 ?
P00A C00L 1.804(4) . ?
P00B C00E 1.787(5) . ?
P00B C00G 1.797(4) . ?
P00B C00G 1.797(4) 7_575 ?
P00B C00I 1.790(5) . ?
P00C C00N 1.783(6) . ?
P00C C00P 1.793(4) . ?
P00C C00P 1.793(4) 7_575 ?
P00C C00U 1.808(7) . ?
C00D C00M 1.526(7) . ?
C00D H00a 0.9900 . ?
C00D H00a 0.9900 7_575 ?
C00D H00b 0.9900 . ?
C00D H00b 0.9900 7_575 ?
C00E C00F 1.535(7) . ?
C00E H00p 0.9900 . ?
C00E H00p 0.9900 7_575 ?
C00E H00q 0.9900 7_575 ?
C00E H00q 0.9900 . ?
C00F H00r 0.9800 . ?
C00F H00r 0.9800 7_575 ?
C00F H00s 0.9800 . ?
C00F H00t 0.9800 . ?
C00F H00t 0.9800 7_575 ?
C00G C00H 1.531(5) . ?
C00G H00u 0.9900 . ?
C00G H00v 0.9900 . ?
C00H H00w 0.9800 . ?
C00H H00x 0.9800 . ?
C00H H00y 0.9800 . ?
C00I C00Q 1.530(8) . ?
C00I H00z 0.9900 7_575 ?
C00I H00z 0.9900 . ?
C00I H 0.9900 . ?
C00I H 0.9900 7_575 ?
C00J C00K 1.525(7) . ?
C00J H00c 0.9800 7_575 ?
C00J H00c 0.9800 . ?
C00J H00d 0.9800 . ?
C00J H00e 0.9800 . ?
C00J H00e 0.9800 7_575 ?
C00K H00f 0.9900 . ?
C00K H00f 0.9900 7_575 ?
C00K H00g 0.9900 . ?
C00K H00g 0.9900 7_575 ?
C00L C00O 1.526(5) . ?
C00L H00h 0.9900 . ?
C00L H00i 0.9900 . ?
C00M H00j 0.9800 . ?
C00M H00j 0.9800 7_575 ?
C00M H00k 0.9800 . ?
C00M H00k 0.9800 7_575 ?
C00M H00l 0.9800 . ?
C00M H00l 0.9800 7_575 ?
C00N C00S 1.521(9) . ?
C00N H1 0.9900 . ?
C00N H1 0.9900 7_575 ?
C00N Ha 0.9900 . ?
C00N Ha 0.9900 7_575 ?
C00O H00m 0.9800 . ?
C00O H00n 0.9800 . ?
C00O H00o 0.9800 . ?
C00P C00R 1.526(6) . ?
C00P H2 0.9900 . ?
C00P Hb 0.9900 . ?
C00Q H00 0.9800 . ?
C00Q H00 0.9800 7_575 ?
C00Q Hc 0.9800 7_575 ?
C00Q Hc 0.9800 . ?
C00Q Hd 0.9800 . ?
C00Q Hd 0.9800 7_575 ?
C00R H3 0.9800 . ?
C00R He 0.9800 . ?
C00R Hf 0.9800 . ?
C00S H4 0.9800 . ?
C00S H4 0.9800 7_575 ?
C00S Hg 0.9800 7_575 ?
C00S Hg 0.9800 . ?
C00S Hh 0.9800 7_575 ?
C00S Hh 0.9800 . ?
C00T C00U 1.501(10) . ?
C00T H5 0.9800 7_575 ?
C00T H5 0.9800 . ?
C00T Hi 0.9800 7_575 ?
C00T Hi 0.9800 . ?
C00T Hj 0.9800 7_575 ?
C00T Hj 0.9800 . ?
C00U H6 0.9900 7_575 ?
C00U H6 0.9900 . ?
C00U Hk 0.9900 . ?
C00U Hk 0.9900 7_575 ?

loop_
_exptl_oxdiff_crystal_face_indexfrac_h
_exptl_oxdiff_crystal_face_indexfrac_k
_exptl_oxdiff_crystal_face_indexfrac_l
_exptl_oxdiff_crystal_face_x
_exptl_oxdiff_crystal_face_y
_exptl_oxdiff_crystal_face_z
11.5998 -0.1748 -6.1198 0.0404 0.1758 0.9836
-2.5229 -7.2298 4.1886 0.2020 0.8410 -0.5020
-11.6561 0.5344 6.0084 -0.0510 -0.2201 -0.9742
2.1669 7.3127 -4.0313 -0.2055 -0.8557 0.4748
12.3996 1.2058 -4.7167 0.1755 -0.0001 0.9845
-8.1969 0.0862 -9.0179 -0.9999 -0.0096 -0.0089
-11.6971 -1.2322 5.7500 -0.0708 0.0012 -0.9975
7.3867 -0.1745 9.4574 0.9980 0.0097 -0.0623

loop_
_restr_chirality_atom_site_label_1
_restr_chirality_atom_site_label_2
_restr_chirality_atom_site_label_3
_restr_chirality_atom_site_label_4
_restr_chirality_site_symmetry_1
_restr_chirality_site_symmetry_2
_restr_chirality_site_symmetry_3
_restr_chirality_site_symmetry_4
_restr_chirality_volume_target
_restr_chirality_weight_param
_restr_chirality_diff
C00J P00A C00K H00d 1 1 1 1 0.0000 0.2000 -0.0000
